data_4035738
loop_
_publ_author_name
'Mamedov, Vakhid A.'
'Mamedova, Vera L.'
'Kadyrova, Saniya F.'
'Galimullina, Venera R.'
'Khikmatova, Gul'naz Z.'
'Korshin, Dmitry E.'
'Gubaidullin, Aidar T.'
'Krivolapov, Dmitry B.'
'Rizvanov, Il'dar Kh'
'Bazanova, Olga B.'
'Sinyashin, Oleg G.'
'Latypov, Shamil K.'

_publ_section_title
;
 Synthesis of 3-Hydroxy-4-arylquinolin-2-ones Including Viridicatol via a
 Darzens Condensation/Friedel-Crafts Alkylation Strategy.
;
_journal_issue 21
_journal_name_full 'The Journal of organic chemistry'
_journal_page_first 13132
_journal_page_last 13145
_journal_paper_doi 10.1021/acs.joc.8b01871
_journal_volume 83
_journal_year 2018
_chemical_formula_moiety 'C16 H13 Br Cl N O2'
_chemical_formula_sum 'C16 H13 Br Cl N O2'
_chemical_formula_weight 366.63
_space_group_crystal_system monoclinic
_space_group_IT_number 14
_space_group_name_Hall '-P 2ybc'
_space_group_name_H-M_alt 'P 1 21/c 1'
_atom_sites_solution_hydrogens mixed
_audit_creation_method SHELXL-2014/7
_cell_angle_alpha 90
_cell_angle_beta 106.045(4)
_cell_angle_gamma 90
_cell_formula_units_Z 4
_cell_length_a 13.7083(11)
_cell_length_b 12.3985(9)
_cell_length_c 9.9543(9)
_cell_measurement_reflns_used 2010
_cell_measurement_temperature 296(2)
_cell_measurement_theta_max 20.48
_cell_measurement_theta_min 2.79
_cell_volume 1625.9(2)
_computing_cell_refinement 'Bruker SAINT'
_computing_data_collection 'Bruker APEX2'
_computing_data_reduction 'Bruker SAINT'
_computing_molecular_graphics 'Bruker SHELXTL'
_computing_publication_material 'Bruker SHELXTL'
_computing_structure_refinement 'SHELXL-2014/7 (Sheldrick, 2014)'
_diffrn_ambient_temperature 296(2)
_diffrn_measured_fraction_theta_full 0.997
_diffrn_measured_fraction_theta_max 0.975
_diffrn_measurement_device_type 'Bruker APEX-II CCD'
_diffrn_measurement_method '\f and \w scans'
_diffrn_radiation_monochromator graphite
_diffrn_radiation_source 'sealed tube'
_diffrn_radiation_type MoK\a
_diffrn_radiation_wavelength 0.71073
_diffrn_reflns_av_R_equivalents 0.1073
_diffrn_reflns_av_unetI/netI 0.1827
_diffrn_reflns_Laue_measured_fraction_full 0.997
_diffrn_reflns_Laue_measured_fraction_max 0.975
_diffrn_reflns_limit_h_max 21
_diffrn_reflns_limit_h_min -20
_diffrn_reflns_limit_k_max 19
_diffrn_reflns_limit_k_min -19
_diffrn_reflns_limit_l_max 15
_diffrn_reflns_limit_l_min -14
_diffrn_reflns_number 20243
_diffrn_reflns_point_group_measured_fraction_full 0.997
_diffrn_reflns_point_group_measured_fraction_max 0.975
_diffrn_reflns_theta_full 25.242
_diffrn_reflns_theta_max 33.764
_diffrn_reflns_theta_min 3.093
_exptl_absorpt_coefficient_mu 2.695
_exptl_absorpt_correction_T_max 0.7467
_exptl_absorpt_correction_T_min 0.4824
_exptl_absorpt_correction_type multi-scan
_exptl_absorpt_process_details
;
 G.M. Sheldrick (1998a). SADABS v.2.01, Bruker.
 Siemens Area Detector Absorption Correction Program.
 Bruker AXS. Madison. Wisconsin. USA
;
_exptl_crystal_colour colorless
_exptl_crystal_density_diffrn 1.498
_exptl_crystal_description prism
_exptl_crystal_F_000 736
_exptl_crystal_size_max 0.824
_exptl_crystal_size_mid 0.723
_exptl_crystal_size_min 0.194
_refine_diff_density_max 0.680
_refine_diff_density_min -0.618
_refine_diff_density_rms 0.065
_refine_ls_extinction_method none
_refine_ls_goodness_of_fit_ref 0.888
_refine_ls_hydrogen_treatment mixed
_refine_ls_matrix_type full
_refine_ls_number_parameters 194
_refine_ls_number_reflns 6348
_refine_ls_number_restraints 0
_refine_ls_restrained_S_all 0.888
_refine_ls_R_factor_all 0.2673
_refine_ls_R_factor_gt 0.0573
_refine_ls_shift/su_max 0.001
_refine_ls_shift/su_mean 0.000
_refine_ls_structure_factor_coef Fsqd
_refine_ls_weighting_details 'w=1/[\s^2^(Fo^2^)+(0.0734P)^2^] where P=(Fo^2^+2Fc^2^)/3'
_refine_ls_weighting_scheme calc
_refine_ls_wR_factor_gt 0.1208
_refine_ls_wR_factor_ref 0.1860
_reflns_Friedel_coverage 0.000
_reflns_number_gt 1743
_reflns_number_total 6348
_reflns_threshold_expression 'I > 2\s(I)'
_cod_data_source_file jo8b01871_si_008.cif
_cod_data_source_block vakh_viri8
_cod_original_sg_symbol_H-M 'P 21/c'
_cod_database_code 4035738
_shelx_shelxl_version_number 2014/7
_shelx_space_group_comment
;
The symmetry employed for this shelxl refinement is uniquely defined
by the following loop, which should always be used as a source of
symmetry information in preference to the above space-group names.
They are only intended as comments.
;
_shelx_estimated_absorpt_t_min 0.215
_shelx_estimated_absorpt_t_max 0.623
_exptl_absorpt_special_details
;
 Additional spherical absorption correction applied with mu*r =  0.2000
 Lambda/2 correction factor = 0.0015
;

loop_
_space_group_symop_operation_xyz
'x, y, z'
'-x, y+1/2, -z+1/2'
'-x, -y, -z'
'x, -y-1/2, z-1/2'

loop_
_atom_site_label
_atom_site_type_symbol
_atom_site_fract_x
_atom_site_fract_y
_atom_site_fract_z
_atom_site_U_iso_or_equiv
_atom_site_adp_type
_atom_site_occupancy
_atom_site_site_symmetry_order
_atom_site_calc_flag
_atom_site_refinement_flags_posn
_atom_site_refinement_flags_adp
Br1 Br 0.50736(4) 0.86058(5) 1.21320(7) 0.0960(3) Uani 1 1 d . .
Cl1 Cl 0.23086(9) 0.37871(8) 1.05373(11) 0.0681(3) Uani 1 1 d . .
N1 N 0.0667(2) 0.3654(2) 0.6793(3) 0.0466(8) Uani 1 1 d . .
C5 C 0.2624(3) 0.5965(3) 1.0535(3) 0.0400(8) Uani 1 1 d . .
O2 O -0.0054(2) 0.4012(2) 0.8530(3) 0.0583(7) Uani 1 1 d . .
C2 C 0.0601(3) 0.4180(3) 0.7929(4) 0.0400(8) Uani 1 1 d . .
C12 C 0.1448(3) 0.3878(3) 0.6126(4) 0.0493(10) Uani 1 1 d . .
O3 O 0.13767(19) 0.5873(2) 0.7756(3) 0.0487(6) Uani 1 1 d . .
C4 C 0.1818(3) 0.5127(3) 1.0060(4) 0.0427(9) Uani 1 1 d . .
C17 C 0.2451(3) 0.3741(3) 0.6814(5) 0.0583(11) Uani 1 1 d . .
H17 H 0.2647 0.3485 0.7728 0.070 Uiso 1 1 calc R U
C7 C 0.3160(3) 0.7609(3) 1.1760(5) 0.0665(12) Uani 1 1 d . .
H7 H 0.3030 0.8185 1.2284 0.080 Uiso 1 1 calc R U
C10 C 0.3534(3) 0.5915(3) 1.0227(4) 0.0587(11) Uani 1 1 d . .
H10 H 0.3669 0.5337 0.9710 0.070 Uiso 1 1 calc R U
C6 C 0.2440(3) 0.6822(3) 1.1306(4) 0.0527(10) Uani 1 1 d . .
H6 H 0.1824 0.6868 1.1523 0.063 Uiso 1 1 calc R U
C11 C -0.0112(4) 0.2846(4) 0.6170(6) 0.0893(16) Uani 1 1 d . .
H111 H 0.0032 0.2534 0.5364 0.134 Uiso 1 1 calc R U
H113 H -0.0111 0.2291 0.6843 0.134 Uiso 1 1 calc R U
H112 H -0.0767 0.3186 0.5898 0.134 Uiso 1 1 calc R U
C8 C 0.4059(3) 0.7548(3) 1.1445(4) 0.0559(10) Uani 1 1 d . .
C9 C 0.4254(3) 0.6705(4) 1.0668(5) 0.0646(12) Uani 1 1 d . .
H9 H 0.4867 0.6668 1.0442 0.078 Uiso 1 1 calc R U
C16 C 0.3170(4) 0.3991(4) 0.6116(6) 0.0821(15) Uani 1 1 d . .
H16 H 0.3856 0.3901 0.6568 0.098 Uiso 1 1 calc R U
C15 C 0.2888(6) 0.4358(5) 0.4804(8) 0.113(2) Uani 1 1 d . .
H15 H 0.3380 0.4555 0.4368 0.136 Uiso 1 1 calc R U
C13 C 0.1169(4) 0.4205(4) 0.4753(5) 0.0811(15) Uani 1 1 d . .
H13 H 0.0485 0.4260 0.4271 0.097 Uiso 1 1 calc R U
C14 C 0.1885(5) 0.4448(5) 0.4097(6) 0.113(2) Uani 1 1 d . .
H14 H 0.1694 0.4674 0.3170 0.136 Uiso 1 1 calc R U
C3 C 0.1323(2) 0.5123(3) 0.8479(4) 0.0364(8) Uani 1 1 d . .
H4 H 0.122(3) 0.525(3) 1.042(4) 0.053(10) Uiso 1 1 d . .

loop_
_atom_site_aniso_label
_atom_site_aniso_U_11
_atom_site_aniso_U_22
_atom_site_aniso_U_33
_atom_site_aniso_U_23
_atom_site_aniso_U_13
_atom_site_aniso_U_12
Br1 0.0654(3) 0.1031(5) 0.1156(5) -0.0225(3) 0.0184(3) -0.0416(3)
Cl1 0.0834(8) 0.0549(7) 0.0540(7) 0.0165(5) -0.0011(6) 0.0003(5)
N1 0.0484(18) 0.0494(19) 0.0439(18) -0.0106(15) 0.0159(15) -0.0102(14)
C5 0.040(2) 0.047(2) 0.0309(19) 0.0020(16) 0.0061(16) 0.0018(15)
O2 0.0508(16) 0.0725(19) 0.0546(17) -0.0107(14) 0.0194(14) -0.0177(13)
C2 0.043(2) 0.039(2) 0.037(2) -0.0002(16) 0.0095(17) -0.0017(15)
C12 0.057(2) 0.047(2) 0.045(2) -0.0091(18) 0.015(2) 0.0043(18)
O3 0.0563(16) 0.0416(15) 0.0452(15) 0.0033(12) 0.0093(13) -0.0021(11)
C4 0.044(2) 0.044(2) 0.038(2) 0.0009(16) 0.0081(18) -0.0071(16)
C17 0.059(3) 0.054(3) 0.062(3) -0.002(2) 0.018(2) 0.0055(19)
C7 0.050(2) 0.069(3) 0.082(3) -0.033(2) 0.021(2) -0.009(2)
C10 0.050(2) 0.069(3) 0.061(3) -0.019(2) 0.021(2) -0.005(2)
C6 0.043(2) 0.062(3) 0.053(3) -0.015(2) 0.0138(19) -0.0071(18)
C11 0.095(4) 0.080(4) 0.092(4) -0.036(3) 0.024(3) -0.037(3)
C8 0.040(2) 0.066(3) 0.055(3) -0.008(2) 0.003(2) -0.0121(18)
C9 0.039(2) 0.091(3) 0.069(3) -0.010(3) 0.022(2) -0.007(2)
C16 0.059(3) 0.096(4) 0.099(4) 0.000(3) 0.035(3) 0.015(3)
C15 0.119(6) 0.134(5) 0.119(6) 0.020(4) 0.089(5) 0.027(4)
C13 0.085(4) 0.115(4) 0.044(3) 0.012(3) 0.021(3) 0.031(3)
C14 0.121(5) 0.163(6) 0.073(4) 0.031(4) 0.056(4) 0.037(5)
C3 0.0357(18) 0.037(2) 0.038(2) -0.0025(17) 0.0135(16) 0.0015(15)

loop_
_atom_type_symbol
_atom_type_description
_atom_type_scat_dispersion_real
_atom_type_scat_dispersion_imag
_atom_type_scat_source
C C 0.0033 0.0016 'International Tables Vol C Tables 4.2.6.8 and 6.1.1.4'
H H 0.0000 0.0000 'International Tables Vol C Tables 4.2.6.8 and 6.1.1.4'
N N 0.0061 0.0033 'International Tables Vol C Tables 4.2.6.8 and 6.1.1.4'
O O 0.0106 0.0060 'International Tables Vol C Tables 4.2.6.8 and 6.1.1.4'
Cl Cl 0.1484 0.1585 'International Tables Vol C Tables 4.2.6.8 and 6.1.1.4'
Br Br -0.2901 2.4595 'International Tables Vol C Tables 4.2.6.8 and 6.1.1.4'

loop_
_geom_angle_atom_site_label_1
_geom_angle_atom_site_label_2
_geom_angle_atom_site_label_3
_geom_angle
C2 N1 C12 122.3(3)
C2 N1 C11 118.7(3)
C12 N1 C11 119.0(3)
C10 C5 C6 118.7(3)
C10 C5 C4 122.6(3)
C6 C5 C4 118.7(3)
O2 C2 N1 124.2(3)
O2 C2 C3 116.3(3)
N1 C2 C3 119.3(3)
C17 C12 C13 120.0(4)
C17 C12 N1 121.3(4)
C13 C12 N1 118.7(4)
C5 C4 C3 113.9(3)
C5 C4 Cl1 111.5(2)
C3 C4 Cl1 107.1(2)
C5 C4 H4 113.1(19)
C3 C4 H4 101(2)
Cl1 C4 H4 109(2)
C12 C17 C16 118.5(4)
C12 C17 H17 120.8
C16 C17 H17 120.8
C8 C7 C6 120.1(4)
C8 C7 H7 120.0
C6 C7 H7 120.0
C5 C10 C9 121.1(4)
C5 C10 H10 119.5
C9 C10 H10 119.5
C7 C6 C5 120.5(3)
C7 C6 H6 119.8
C5 C6 H6 119.8
N1 C11 H111 109.5
N1 C11 H113 109.5
H111 C11 H113 109.5
N1 C11 H112 109.5
H111 C11 H112 109.5
H113 C11 H112 109.5
C7 C8 C9 120.3(4)
C7 C8 Br1 120.1(3)
C9 C8 Br1 119.5(3)
C8 C9 C10 119.3(4)
C8 C9 H9 120.3
C10 C9 H9 120.3
C15 C16 C17 120.8(5)
C15 C16 H16 119.6
C17 C16 H16 119.6
C16 C15 C14 120.7(5)
C16 C15 H15 119.7
C14 C15 H15 119.7
C14 C13 C12 120.4(5)
C14 C13 H13 119.8
C12 C13 H13 119.8
C13 C14 C15 119.6(5)
C13 C14 H14 120.2
C15 C14 H14 120.2
O3 C3 C4 122.3(3)
O3 C3 C2 121.4(3)
C4 C3 C2 115.4(3)

loop_
_geom_bond_atom_site_label_1
_geom_bond_atom_site_label_2
_geom_bond_distance
Br1 C8 1.897(4)
Cl1 C4 1.805(4)
N1 C2 1.330(4)
N1 C12 1.434(5)
N1 C11 1.471(5)
C5 C10 1.365(5)
C5 C6 1.375(5)
C5 C4 1.495(5)
O2 C2 1.226(4)
C2 C3 1.532(5)
C12 C17 1.366(6)
C12 C13 1.375(6)
O3 C3 1.191(4)
C4 C3 1.532(5)
C4 H4 0.99(4)
C17 C16 1.389(7)
C17 H17 0.9300
C7 C8 1.355(5)
C7 C6 1.372(5)
C7 H7 0.9300
C10 C9 1.374(6)
C10 H10 0.9300
C6 H6 0.9300
C11 H111 0.9600
C11 H113 0.9600
C11 H112 0.9600
C8 C9 1.370(6)
C9 H9 0.9300
C16 C15 1.336(8)
C16 H16 0.9300
C15 C14 1.365(8)
C15 H15 0.9300
C13 C14 1.354(7)
C13 H13 0.9300
C14 H14 0.9300

loop_
_geom_torsion_atom_site_label_1
_geom_torsion_atom_site_label_2
_geom_torsion_atom_site_label_3
_geom_torsion_atom_site_label_4
_geom_torsion
C12 N1 C2 O2 -179.9(3)
C11 N1 C2 O2 2.7(6)
C12 N1 C2 C3 5.3(5)
C11 N1 C2 C3 -172.2(4)
C2 N1 C12 C17 61.4(5)
C11 N1 C12 C17 -121.2(4)
C2 N1 C12 C13 -120.7(4)
C11 N1 C12 C13 56.8(5)
C10 C5 C4 C3 -68.9(5)
C6 C5 C4 C3 110.8(4)
C10 C5 C4 Cl1 52.5(4)
C6 C5 C4 Cl1 -127.8(3)
C13 C12 C17 C16 3.2(6)
N1 C12 C17 C16 -178.9(4)
C6 C5 C10 C9 -0.4(6)
C4 C5 C10 C9 179.3(4)
C8 C7 C6 C5 0.2(7)
C10 C5 C6 C7 -0.2(6)
C4 C5 C6 C7 -179.9(4)
C6 C7 C8 C9 0.3(7)
C6 C7 C8 Br1 -177.6(3)
C7 C8 C9 C10 -0.8(7)
Br1 C8 C9 C10 177.1(3)
C5 C10 C9 C8 0.9(7)
C12 C17 C16 C15 0.1(7)
C17 C16 C15 C14 -3.1(10)
C17 C12 C13 C14 -3.5(7)
N1 C12 C13 C14 178.5(5)
C12 C13 C14 C15 0.5(9)
C16 C15 C14 C13 2.9(11)
C5 C4 C3 O3 -18.5(5)
Cl1 C4 C3 O3 -142.4(3)
C5 C4 C3 C2 171.9(3)
Cl1 C4 C3 C2 48.1(3)
O2 C2 C3 O3 -119.2(4)
N1 C2 C3 O3 56.1(5)
O2 C2 C3 C4 50.5(4)
N1 C2 C3 C4 -134.3(3)
